data_1513650
loop_
_publ_author_name
'Hasegawa, Yasuharu'
'Kehr, Gerald'
'Ehrlich, Stephan'
'Grimme, Stefan'
'Daniliuc, Constantin G.'
'Erker, Gerhard'

_publ_section_title
;
 The frustrated Lewis pair pathway to methylene phosphonium systems
;
_journal_issue 2
_journal_name_full 'Chemical Science'
_journal_page_first 797
_journal_paper_doi 10.1039/c3sc52327f
_journal_volume 5
_journal_year 2014
_chemical_formula_sum 'C39 H41 B F10 N P'
_chemical_formula_weight 755.51
_chemical_name_systematic
; 
 ? 
;
_space_group_IT_number 2
_symmetry_cell_setting triclinic
_symmetry_space_group_name_Hall '-P 1'
_symmetry_space_group_name_H-M 'P -1'
_atom_sites_solution_hydrogens geom
_atom_sites_solution_primary direct
_atom_sites_solution_secondary difmap
_audit_creation_method SHELXL-97
_cell_angle_alpha 102.350(2)
_cell_angle_beta 96.684(6)
_cell_angle_gamma 111.631(3)
_cell_formula_units_Z 2
_cell_length_a 10.8542(5)
_cell_length_b 13.8552(5)
_cell_length_c 14.0717(10)
_cell_measurement_reflns_used 6064
_cell_measurement_temperature 223(2)
_cell_measurement_theta_max 68.25
_cell_measurement_theta_min 0.88
_cell_volume 1876.71(19)
_computing_cell_refinement 'Collect (Nonius B.V., 1998)'
_computing_data_collection 'Collect (Nonius B.V., 1998)'
_computing_data_reduction 'Denzo-SMN (Otwinowski & Minor, 1997)'
_computing_molecular_graphics 'XP (BrukerAXS, 2000)'
_computing_publication_material 'SHELXL-97 (Sheldrick, 1997)'
_computing_structure_refinement 'SHELXL-97 (Sheldrick, 1997)'
_computing_structure_solution 'SHELXS-97 (Sheldrick, 1990)'
_diffrn_ambient_temperature 223(2)
_diffrn_measured_fraction_theta_full 0.966
_diffrn_measured_fraction_theta_max 0.966
_diffrn_measurement_device_type 'Nonius KappaCCD APEXII'
_diffrn_measurement_method '\w and \f scans'
_diffrn_radiation_monochromator graphite
_diffrn_radiation_source 'fine-focus sealed tube'
_diffrn_radiation_type CuK\a
_diffrn_radiation_wavelength 1.54178
_diffrn_reflns_av_R_equivalents 0.047
_diffrn_reflns_av_sigmaI/netI 0.0287
_diffrn_reflns_limit_h_max 12
_diffrn_reflns_limit_h_min -12
_diffrn_reflns_limit_k_max 15
_diffrn_reflns_limit_k_min -16
_diffrn_reflns_limit_l_max 16
_diffrn_reflns_limit_l_min -16
_diffrn_reflns_number 26113
_diffrn_reflns_theta_full 67.02
_diffrn_reflns_theta_max 67.02
_diffrn_reflns_theta_min 3.57
_exptl_absorpt_coefficient_mu 1.344
_exptl_absorpt_correction_T_max 0.9608
_exptl_absorpt_correction_T_min 0.7475
_exptl_absorpt_correction_type multi-scan
_exptl_absorpt_process_details 'Denzo (Otwinowski, Borek, Majewski & Minor, 2003)'
_exptl_crystal_colour colourless
_exptl_crystal_density_diffrn 1.337
_exptl_crystal_density_method 'not measured'
_exptl_crystal_description plate
_exptl_crystal_F_000 784
_exptl_crystal_size_max 0.23
_exptl_crystal_size_mid 0.10
_exptl_crystal_size_min 0.03
_refine_diff_density_max 0.301
_refine_diff_density_min -0.220
_refine_diff_density_rms 0.039
_refine_ls_extinction_method none
_refine_ls_goodness_of_fit_ref 1.017
_refine_ls_hydrogen_treatment constr
_refine_ls_matrix_type full
_refine_ls_number_parameters 512
_refine_ls_number_reflns 6459
_refine_ls_number_restraints 48
_refine_ls_restrained_S_all 1.016
_refine_ls_R_factor_all 0.0554
_refine_ls_R_factor_gt 0.0450
_refine_ls_shift/su_max 0.000
_refine_ls_shift/su_mean 0.000
_refine_ls_structure_factor_coef Fsqd
_refine_ls_weighting_details 'calc w=1/[\s^2^(Fo^2^)+(0.0492P)^2^+1.0884P] where P=(Fo^2^+2Fc^2^)/3'
_refine_ls_weighting_scheme calc
_refine_ls_wR_factor_gt 0.1093
_refine_ls_wR_factor_ref 0.1172
_reflns_number_gt 5426
_reflns_number_total 6459
_reflns_threshold_expression >2sigma(I)
_cod_data_source_file c3sc52327f.txt
_cod_data_source_block erk6882
_cod_original_cell_volume 1876.71(17)
_cod_original_sg_symbol_H-M P-1
_cod_database_code 1513650

loop_
_symmetry_equiv_pos_as_xyz
'x, y, z'
'-x, -y, -z'

loop_
_atom_site_label
_atom_site_type_symbol
_atom_site_fract_x
_atom_site_fract_y
_atom_site_fract_z
_atom_site_U_iso_or_equiv
_atom_site_adp_type
_atom_site_occupancy
_atom_site_symmetry_multiplicity
_atom_site_calc_flag
_atom_site_refinement_flags
_atom_site_disorder_assembly
_atom_site_disorder_group
P1 P 0.63019(5) 0.01869(4) 0.19213(4) 0.04104(15) Uani 1 1 d . . .
C1 C 0.7237(2) -0.04332(17) 0.11695(16) 0.0469(5) Uani 1 1 d . . .
H1A H 0.7210 -0.1128 0.1244 0.056 Uiso 1 1 calc R . .
H1B H 0.7207 -0.0373 0.0486 0.056 Uiso 1 1 calc R . .
B1 B 1.1266(2) 0.26445(17) 0.12144(17) 0.0361(5) Uani 1 1 d . . .
C2 C 0.8134(2) 0.05582(15) 0.19924(15) 0.0393(4) Uani 1 1 d . . .
H2 H 0.8600 0.0416 0.2560 0.047 Uiso 1 1 calc R . .
C3 C 0.8962(2) 0.15888(16) 0.17487(16) 0.0410(5) Uani 1 1 d . . .
H3A H 0.9050 0.2213 0.2279 0.049 Uiso 1 1 calc R . .
H3B H 0.8483 0.1616 0.1127 0.049 Uiso 1 1 calc R . .
C4 C 1.0378(2) 0.16644(15) 0.16383(15) 0.0375(4) Uani 1 1 d . . .
H4A H 1.0281 0.0980 0.1192 0.045 Uiso 1 1 calc R . .
H4B H 1.0891 0.1742 0.2291 0.045 Uiso 1 1 calc R . .
C11 C 0.59995(19) -0.06078(16) 0.28448(15) 0.0381(4) Uani 1 1 d . A .
C12 C 0.5172(2) -0.17347(16) 0.25259(15) 0.0403(5) Uani 1 1 d . . .
C13 C 0.5320(2) -0.23556(17) 0.31518(15) 0.0437(5) Uani 1 1 d . A .
H13 H 0.4825 -0.3108 0.2921 0.052 Uiso 1 1 calc R . .
C14 C 0.6153(2) -0.19318(17) 0.40934(15) 0.0428(5) Uani 1 1 d . . .
C15 C 0.6803(2) -0.08143(18) 0.44272(16) 0.0457(5) Uani 1 1 d . A .
H15 H 0.7329 -0.0500 0.5080 0.055 Uiso 1 1 calc R . .
C16 C 0.6722(2) -0.01321(16) 0.38507(15) 0.0408(5) Uani 1 1 d . . .
C17 C 0.4073(10) -0.2353(6) 0.1554(7) 0.049(2) Uani 0.720(15) 1 d PDU A 1
C18 C 0.4492(5) -0.3103(6) 0.0827(4) 0.0706(15) Uani 0.720(15) 1 d PDU A 1
H18A H 0.3794 -0.3462 0.0220 0.106 Uiso 0.720(15) 1 calc PR A 1
H18B H 0.4608 -0.3641 0.1128 0.106 Uiso 0.720(15) 1 calc PR A 1
H18C H 0.5341 -0.2684 0.0671 0.106 Uiso 0.720(15) 1 calc PR A 1
C19 C 0.3622(6) -0.1667(5) 0.0982(6) 0.073(2) Uani 0.720(15) 1 d PDU A 1
H19A H 0.2966 -0.2137 0.0374 0.110 Uiso 0.720(15) 1 calc PR A 1
H19B H 0.4404 -0.1162 0.0818 0.110 Uiso 0.720(15) 1 calc PR A 1
H19C H 0.3211 -0.1271 0.1394 0.110 Uiso 0.720(15) 1 calc PR A 1
C20 C 0.2767(7) -0.3048(7) 0.1839(6) 0.069(2) Uani 0.720(15) 1 d PDU A 1
H20A H 0.2061 -0.3456 0.1241 0.103 Uiso 0.720(15) 1 calc PR A 1
H20B H 0.2471 -0.2581 0.2284 0.103 Uiso 0.720(15) 1 calc PR A 1
H20C H 0.2949 -0.3543 0.2169 0.103 Uiso 0.720(15) 1 calc PR A 1
C17A C 0.395(2) -0.2321(15) 0.1577(14) 0.045(6) Uani 0.280(15) 1 d PDU A 2
C18A C 0.4461(13) -0.2573(17) 0.0633(10) 0.076(5) Uani 0.280(15) 1 d PDU A 2
H18D H 0.4823 -0.3114 0.0654 0.113 Uiso 0.280(15) 1 calc PR A 2
H18E H 0.5169 -0.1919 0.0584 0.113 Uiso 0.280(15) 1 calc PR A 2
H18F H 0.3717 -0.2845 0.0059 0.113 Uiso 0.280(15) 1 calc PR A 2
C19A C 0.3255(16) -0.1559(12) 0.1514(17) 0.088(5) Uani 0.280(15) 1 d PDU A 2
H19D H 0.2905 -0.1426 0.2109 0.132 Uiso 0.280(15) 1 calc PR A 2
H19E H 0.2513 -0.1883 0.0934 0.132 Uiso 0.280(15) 1 calc PR A 2
H19F H 0.3904 -0.0881 0.1459 0.132 Uiso 0.280(15) 1 calc PR A 2
C20A C 0.294(2) -0.3378(14) 0.1671(18) 0.072(6) Uani 0.280(15) 1 d PDU A 2
H20D H 0.2518 -0.3232 0.2226 0.109 Uiso 0.280(15) 1 calc PR A 2
H20E H 0.3402 -0.3835 0.1786 0.109 Uiso 0.280(15) 1 calc PR A 2
H20F H 0.2244 -0.3742 0.1062 0.109 Uiso 0.280(15) 1 calc PR A 2
C21 C 0.6305(2) -0.26679(19) 0.47368(16) 0.0491(5) Uani 1 1 d . A .
C22 C 0.7205(3) -0.3202(3) 0.4352(2) 0.0753(8) Uani 1 1 d . . .
H22A H 0.7279 -0.3683 0.4745 0.113 Uiso 1 1 calc R A .
H22B H 0.8099 -0.2654 0.4405 0.113 Uiso 1 1 calc R . .
H22C H 0.6814 -0.3614 0.3661 0.113 Uiso 1 1 calc R . .
C23 C 0.4913(3) -0.3552(3) 0.4683(3) 0.0830(9) Uani 1 1 d . . .
H23A H 0.5010 -0.3965 0.5142 0.124 Uiso 1 1 calc R A .
H23B H 0.4554 -0.4029 0.4011 0.124 Uiso 1 1 calc R . .
H23C H 0.4296 -0.3220 0.4864 0.124 Uiso 1 1 calc R . .
C24 C 0.6894(4) -0.2043(3) 0.5831(2) 0.0863(10) Uani 1 1 d . . .
H24A H 0.6364 -0.1643 0.6057 0.129 Uiso 1 1 calc R A .
H24B H 0.7827 -0.1543 0.5910 0.129 Uiso 1 1 calc R . .
H24C H 0.6866 -0.2545 0.6223 0.129 Uiso 1 1 calc R . .
C25 C 0.7404(2) 0.10979(18) 0.44128(17) 0.0501(5) Uani 1 1 d . A .
C26 C 0.7002(3) 0.1835(2) 0.3897(2) 0.0692(7) Uani 1 1 d . . .
H26A H 0.7304 0.2545 0.4361 0.104 Uiso 1 1 calc R A .
H26B H 0.6023 0.1532 0.3672 0.104 Uiso 1 1 calc R . .
H26C H 0.7424 0.1895 0.3329 0.104 Uiso 1 1 calc R . .
C27 C 0.6977(3) 0.1259(2) 0.5428(2) 0.0722(8) Uani 1 1 d . . .
H27A H 0.7301 0.0873 0.5824 0.108 Uiso 1 1 calc R A .
H27B H 0.5995 0.0982 0.5317 0.108 Uiso 1 1 calc R . .
H27C H 0.7366 0.2023 0.5779 0.108 Uiso 1 1 calc R . .
C28 C 0.8958(3) 0.1509(2) 0.4629(2) 0.0672(7) Uani 1 1 d . . .
H28A H 0.9358 0.2252 0.5040 0.101 Uiso 1 1 calc R A .
H28B H 0.9264 0.1469 0.4007 0.101 Uiso 1 1 calc R . .
H28C H 0.9233 0.1064 0.4978 0.101 Uiso 1 1 calc R . .
C31 C 1.1020(2) 0.37177(15) 0.17425(15) 0.0368(4) Uani 1 1 d . . .
F32 F 0.97210(14) 0.37318(11) 0.02682(10) 0.0595(4) Uani 1 1 d . . .
C32 C 1.0181(2) 0.40995(16) 0.12656(16) 0.0423(5) Uani 1 1 d . . .
F33 F 0.88771(18) 0.51342(14) 0.12219(13) 0.0819(5) Uani 1 1 d . . .
C33 C 0.9712(2) 0.48265(18) 0.1745(2) 0.0537(6) Uani 1 1 d . . .
F34 F 0.9673(2) 0.59657(14) 0.32329(14) 0.0955(6) Uani 1 1 d . . .
C34 C 1.0108(3) 0.52453(19) 0.2759(2) 0.0602(7) Uani 1 1 d . . .
F35 F 1.13439(19) 0.53032(14) 0.42753(11) 0.0868(5) Uani 1 1 d . . .
C35 C 1.0951(3) 0.49147(19) 0.32764(18) 0.0571(6) Uani 1 1 d . . .
F36 F 1.21664(15) 0.38527(11) 0.33347(9) 0.0626(4) Uani 1 1 d . . .
C36 C 1.1377(2) 0.41702(17) 0.27699(16) 0.0452(5) Uani 1 1 d . . .
C41 C 1.1018(2) 0.23699(15) -0.00140(14) 0.0365(4) Uani 1 1 d . . .
F42 F 0.90557(13) 0.07166(10) -0.03806(9) 0.0541(3) Uani 1 1 d . . .
C42 C 1.0007(2) 0.14623(16) -0.06916(15) 0.0410(5) Uani 1 1 d . . .
F43 F 0.88398(17) 0.03455(11) -0.23155(10) 0.0717(4) Uani 1 1 d . . .
C43 C 0.9860(2) 0.12428(18) -0.17129(16) 0.0503(5) Uani 1 1 d . . .
F44 F 1.0639(2) 0.17275(14) -0.30995(10) 0.0829(5) Uani 1 1 d . . .
C44 C 1.0762(3) 0.1941(2) -0.21108(16) 0.0550(6) Uani 1 1 d . . .
F45 F 1.26675(16) 0.35708(12) -0.18574(11) 0.0686(4) Uani 1 1 d . . .
C45 C 1.1778(2) 0.28598(19) -0.14872(17) 0.0493(5) Uani 1 1 d . . .
F46 F 1.28631(13) 0.40050(10) 0.00949(10) 0.0558(3) Uani 1 1 d . . .
C46 C 1.1873(2) 0.30586(16) -0.04717(16) 0.0425(5) Uani 1 1 d . . .
N51 N 1.28652(16) 0.28489(13) 0.15543(12) 0.0376(4) Uani 1 1 d . . .
C52 C 1.3159(2) 0.19728(17) 0.14347(16) 0.0436(5) Uani 1 1 d . . .
H52 H 1.2446 0.1283 0.1184 0.052 Uiso 1 1 calc R . .
C53 C 1.4458(3) 0.2049(2) 0.16651(19) 0.0570(6) Uani 1 1 d . . .
H53 H 1.4628 0.1422 0.1570 0.068 Uiso 1 1 calc R . .
C54 C 1.5508(3) 0.3049(2) 0.2035(2) 0.0665(7) Uani 1 1 d . . .
H54 H 1.6406 0.3117 0.2201 0.080 Uiso 1 1 calc R . .
C55 C 1.5223(2) 0.3946(2) 0.2158(2) 0.0657(7) Uani 1 1 d . . .
H55 H 1.5928 0.4640 0.2409 0.079 Uiso 1 1 calc R . .
C56 C 1.3897(2) 0.38265(18) 0.19121(17) 0.0506(5) Uani 1 1 d . . .
H56 H 1.3711 0.4447 0.1997 0.061 Uiso 1 1 calc R . .

loop_
_atom_site_aniso_label
_atom_site_aniso_U_11
_atom_site_aniso_U_22
_atom_site_aniso_U_33
_atom_site_aniso_U_23
_atom_site_aniso_U_13
_atom_site_aniso_U_12
P1 0.0398(3) 0.0390(3) 0.0467(3) 0.0150(2) 0.0103(2) 0.0167(2)
C1 0.0533(13) 0.0383(11) 0.0468(12) 0.0113(9) 0.0172(10) 0.0142(10)
B1 0.0382(12) 0.0316(11) 0.0366(12) 0.0076(9) 0.0047(9) 0.0140(9)
C2 0.0418(11) 0.0331(10) 0.0441(11) 0.0118(9) 0.0118(9) 0.0151(9)
C3 0.0441(11) 0.0346(10) 0.0435(11) 0.0114(9) 0.0119(9) 0.0141(9)
C4 0.0414(11) 0.0338(10) 0.0371(10) 0.0104(8) 0.0072(8) 0.0149(8)
C11 0.0321(10) 0.0392(10) 0.0417(11) 0.0099(9) 0.0083(8) 0.0137(8)
C12 0.0370(11) 0.0400(11) 0.0370(11) 0.0083(9) 0.0050(9) 0.0101(9)
C13 0.0451(12) 0.0367(11) 0.0410(11) 0.0110(9) 0.0045(9) 0.0086(9)
C14 0.0421(11) 0.0470(12) 0.0380(11) 0.0120(9) 0.0081(9) 0.0166(10)
C15 0.0418(11) 0.0503(12) 0.0354(11) 0.0072(9) 0.0029(9) 0.0122(10)
C16 0.0353(10) 0.0413(11) 0.0404(11) 0.0074(9) 0.0090(9) 0.0115(9)
C17 0.048(4) 0.042(4) 0.046(5) 0.019(3) -0.001(3) 0.004(3)
C18 0.078(3) 0.058(3) 0.045(2) -0.003(2) -0.001(2) 0.007(2)
C19 0.060(3) 0.064(3) 0.071(4) 0.024(3) -0.021(3) 0.005(2)
C20 0.046(3) 0.078(5) 0.055(3) 0.026(3) -0.007(2) -0.005(3)
C17A 0.034(7) 0.055(10) 0.024(9) -0.003(7) -0.011(6) 0.006(7)
C18A 0.065(7) 0.074(10) 0.050(7) -0.004(6) -0.002(5) 0.002(7)
C19A 0.060(8) 0.101(9) 0.085(11) -0.009(8) -0.034(7) 0.045(7)
C20A 0.065(8) 0.056(8) 0.065(8) 0.019(6) -0.003(6) -0.006(5)
C21 0.0574(14) 0.0538(13) 0.0409(12) 0.0185(10) 0.0095(10) 0.0252(11)
C22 0.092(2) 0.095(2) 0.0723(18) 0.0431(17) 0.0316(16) 0.0606(18)
C23 0.076(2) 0.086(2) 0.097(2) 0.0587(19) 0.0229(17) 0.0252(17)
C24 0.140(3) 0.080(2) 0.0437(15) 0.0184(14) 0.0006(17) 0.055(2)
C25 0.0499(13) 0.0420(12) 0.0446(12) 0.0013(10) 0.0101(10) 0.0094(10)
C26 0.088(2) 0.0448(13) 0.0677(17) 0.0013(12) 0.0143(15) 0.0279(14)
C27 0.085(2) 0.0546(15) 0.0580(16) -0.0021(12) 0.0277(14) 0.0133(14)
C28 0.0525(14) 0.0581(15) 0.0603(16) -0.0024(12) 0.0067(12) 0.0006(12)
C31 0.0381(10) 0.0280(9) 0.0411(11) 0.0101(8) 0.0085(8) 0.0095(8)
F32 0.0691(9) 0.0672(9) 0.0491(8) 0.0110(6) -0.0001(6) 0.0418(7)
C32 0.0420(11) 0.0339(10) 0.0479(12) 0.0093(9) 0.0085(9) 0.0135(9)
F33 0.0881(11) 0.0818(11) 0.0978(12) 0.0215(9) 0.0117(9) 0.0631(10)
C33 0.0519(13) 0.0430(12) 0.0715(16) 0.0142(11) 0.0123(12) 0.0262(11)
F34 0.1110(14) 0.0821(12) 0.1019(13) -0.0075(10) 0.0282(11) 0.0650(11)
C34 0.0634(15) 0.0437(13) 0.0739(17) 0.0023(12) 0.0207(13) 0.0280(12)
F35 0.1072(13) 0.0889(12) 0.0521(9) -0.0138(8) 0.0122(8) 0.0463(10)
C35 0.0648(15) 0.0473(13) 0.0474(13) -0.0034(11) 0.0127(11) 0.0188(12)
F36 0.0823(10) 0.0682(9) 0.0406(7) 0.0085(6) 0.0017(7) 0.0411(8)
C36 0.0517(13) 0.0381(11) 0.0430(12) 0.0078(9) 0.0081(10) 0.0176(10)
C41 0.0412(11) 0.0340(10) 0.0379(11) 0.0107(8) 0.0087(8) 0.0189(9)
F42 0.0558(8) 0.0416(7) 0.0462(7) 0.0080(5) 0.0056(6) 0.0031(6)
C42 0.0466(12) 0.0358(10) 0.0407(11) 0.0106(9) 0.0080(9) 0.0174(9)
F43 0.0895(11) 0.0569(8) 0.0430(8) -0.0015(6) -0.0086(7) 0.0168(8)
C43 0.0627(14) 0.0461(12) 0.0379(12) 0.0047(10) 0.0008(10) 0.0243(11)
F44 0.1190(14) 0.0956(12) 0.0355(7) 0.0200(8) 0.0181(8) 0.0437(11)
C44 0.0794(17) 0.0624(15) 0.0325(11) 0.0153(11) 0.0124(11) 0.0377(14)
F45 0.0814(10) 0.0769(10) 0.0624(9) 0.0399(8) 0.0341(8) 0.0318(8)
C45 0.0618(14) 0.0550(13) 0.0479(13) 0.0280(11) 0.0227(11) 0.0315(12)
F46 0.0577(8) 0.0439(7) 0.0554(8) 0.0189(6) 0.0116(6) 0.0066(6)
C46 0.0482(12) 0.0360(11) 0.0448(12) 0.0125(9) 0.0094(9) 0.0182(9)
N51 0.0402(9) 0.0353(9) 0.0358(9) 0.0097(7) 0.0071(7) 0.0140(7)
C52 0.0464(12) 0.0429(11) 0.0448(12) 0.0115(9) 0.0095(9) 0.0221(10)
C53 0.0553(14) 0.0655(15) 0.0618(15) 0.0213(12) 0.0134(12) 0.0349(13)
C54 0.0442(13) 0.0841(19) 0.0719(18) 0.0218(15) 0.0062(12) 0.0285(14)
C55 0.0417(13) 0.0585(15) 0.0772(18) 0.0103(13) -0.0008(12) 0.0075(12)
C56 0.0453(12) 0.0399(12) 0.0571(14) 0.0087(10) 0.0062(10) 0.0108(10)

loop_
_atom_type_symbol
_atom_type_description
_atom_type_scat_dispersion_real
_atom_type_scat_dispersion_imag
_atom_type_scat_source
C C 0.0181 0.0091 'International Tables Vol C Tables 4.2.6.8 and 6.1.1.4'
H H 0.0000 0.0000 'International Tables Vol C Tables 4.2.6.8 and 6.1.1.4'
B B 0.0090 0.0039 'International Tables Vol C Tables 4.2.6.8 and 6.1.1.4'
N N 0.0311 0.0180 'International Tables Vol C Tables 4.2.6.8 and 6.1.1.4'
F F 0.0727 0.0534 'International Tables Vol C Tables 4.2.6.8 and 6.1.1.4'
P P 0.2955 0.4335 'International Tables Vol C Tables 4.2.6.8 and 6.1.1.4'

loop_
_geom_angle_atom_site_label_1
_geom_angle_atom_site_label_2
_geom_angle_atom_site_label_3
_geom_angle
C1 P1 C2 47.97(9)
C1 P1 C11 101.09(10)
C2 P1 C11 100.69(9)
C2 C1 P1 66.14(11)
C2 C1 H1A 117.1
P1 C1 H1A 117.1
C2 C1 H1B 117.1
P1 C1 H1B 117.1
H1A C1 H1B 114.1
C4 B1 C31 107.30(16)
C4 B1 N51 106.66(15)
C31 B1 N51 110.42(15)
C4 B1 C41 115.37(16)
C31 B1 C41 113.56(16)
N51 B1 C41 103.24(15)
C1 C2 C3 120.01(18)
C1 C2 P1 65.88(11)
C3 C2 P1 118.77(14)
C1 C2 H2 114.5
C3 C2 H2 114.5
P1 C2 H2 114.5
C2 C3 C4 112.12(16)
C2 C3 H3A 109.2
C4 C3 H3A 109.2
C2 C3 H3B 109.2
C4 C3 H3B 109.2
H3A C3 H3B 107.9
C3 C4 B1 116.06(16)
C3 C4 H4A 108.3
B1 C4 H4A 108.3
C3 C4 H4B 108.3
B1 C4 H4B 108.3
H4A C4 H4B 107.4
C16 C11 C12 118.88(18)
C16 C11 P1 120.54(15)
C12 C11 P1 120.11(15)
C13 C12 C11 117.84(18)
C13 C12 C17 115.6(3)
C11 C12 C17 126.5(3)
C13 C12 C17A 116.7(6)
C11 C12 C17A 124.9(6)
C17 C12 C17A 5.6(8)
C14 C13 C12 123.95(19)
C14 C13 H13 118.0
C12 C13 H13 118.0
C13 C14 C15 116.13(19)
C13 C14 C21 121.35(19)
C15 C14 C21 122.49(19)
C14 C15 C16 123.71(19)
C14 C15 H15 118.1
C16 C15 H15 118.1
C15 C16 C11 118.11(19)
C15 C16 C25 114.96(18)
C11 C16 C25 126.88(19)
C18 C17 C19 107.8(6)
C18 C17 C20 108.4(6)
C19 C17 C20 104.0(7)
C18 C17 C12 111.7(6)
C19 C17 C12 116.9(5)
C20 C17 C12 107.5(6)
C17 C18 H18A 109.5
C17 C18 H18B 109.5
H18A C18 H18B 109.5
C17 C18 H18C 109.5
H18A C18 H18C 109.5
H18B C18 H18C 109.5
C17 C19 H19A 109.5
C17 C19 H19B 109.5
H19A C19 H19B 109.5
C17 C19 H19C 109.5
H19A C19 H19C 109.5
H19B C19 H19C 109.5
C17 C20 H20A 109.5
C17 C20 H20B 109.5
H20A C20 H20B 109.5
C17 C20 H20C 109.5
H20A C20 H20C 109.5
H20B C20 H20C 109.5
C20A C17A C19A 109.4(15)
C20A C17A C18A 107.7(14)
C19A C17A C18A 110.2(14)
C20A C17A C12 111.4(14)
C19A C17A C12 107.0(12)
C18A C17A C12 111.1(13)
C17A C18A H18D 109.5
C17A C18A H18E 109.5
H18D C18A H18E 109.5
C17A C18A H18F 109.5
H18D C18A H18F 109.5
H18E C18A H18F 109.5
C17A C19A H19D 109.5
C17A C19A H19E 109.5
H19D C19A H19E 109.5
C17A C19A H19F 109.5
H19D C19A H19F 109.5
H19E C19A H19F 109.5
C17A C20A H20D 109.5
C17A C20A H20E 109.5
H20D C20A H20E 109.5
C17A C20A H20F 109.5
H20D C20A H20F 109.5
H20E C20A H20F 109.5
C22 C21 C24 109.8(2)
C22 C21 C23 108.6(2)
C24 C21 C23 106.8(2)
C22 C21 C14 109.40(19)
C24 C21 C14 111.9(2)
C23 C21 C14 110.3(2)
C21 C22 H22A 109.5
C21 C22 H22B 109.5
H22A C22 H22B 109.5
C21 C22 H22C 109.5
H22A C22 H22C 109.5
H22B C22 H22C 109.5
C21 C23 H23A 109.5
C21 C23 H23B 109.5
H23A C23 H23B 109.5
C21 C23 H23C 109.5
H23A C23 H23C 109.5
H23B C23 H23C 109.5
C21 C24 H24A 109.5
C21 C24 H24B 109.5
H24A C24 H24B 109.5
C21 C24 H24C 109.5
H24A C24 H24C 109.5
H24B C24 H24C 109.5
C26 C25 C28 108.4(2)
C26 C25 C27 105.7(2)
C28 C25 C27 107.5(2)
C26 C25 C16 115.69(19)
C28 C25 C16 110.91(19)
C27 C25 C16 108.30(18)
C25 C26 H26A 109.5
C25 C26 H26B 109.5
H26A C26 H26B 109.5
C25 C26 H26C 109.5
H26A C26 H26C 109.5
H26B C26 H26C 109.5
C25 C27 H27A 109.5
C25 C27 H27B 109.5
H27A C27 H27B 109.5
C25 C27 H27C 109.5
H27A C27 H27C 109.5
H27B C27 H27C 109.5
C25 C28 H28A 109.5
C25 C28 H28B 109.5
H28A C28 H28B 109.5
C25 C28 H28C 109.5
H28A C28 H28C 109.5
H28B C28 H28C 109.5
C32 C31 C36 112.76(18)
C32 C31 B1 123.85(18)
C36 C31 B1 121.77(18)
F32 C32 C33 114.97(19)
F32 C32 C31 120.53(18)
C33 C32 C31 124.5(2)
F33 C33 C34 119.9(2)
F33 C33 C32 120.3(2)
C34 C33 C32 119.8(2)
F34 C34 C33 120.4(2)
F34 C34 C35 120.8(2)
C33 C34 C35 118.8(2)
F35 C35 C34 120.2(2)
F35 C35 C36 120.3(2)
C34 C35 C36 119.5(2)
F36 C36 C35 116.1(2)
F36 C36 C31 119.26(18)
C35 C36 C31 124.6(2)
C42 C41 C46 112.76(18)
C42 C41 B1 126.07(18)
C46 C41 B1 121.15(17)
F42 C42 C43 114.65(18)
F42 C42 C41 120.97(18)
C43 C42 C41 124.4(2)
F43 C43 C44 119.9(2)
F43 C43 C42 120.3(2)
C44 C43 C42 119.7(2)
F44 C44 C43 120.1(2)
F44 C44 C45 120.7(2)
C43 C44 C45 119.1(2)
F45 C45 C44 120.5(2)
F45 C45 C46 120.2(2)
C44 C45 C46 119.3(2)
F46 C46 C45 115.96(19)
F46 C46 C41 119.35(18)
C45 C46 C41 124.7(2)
C56 N51 C52 117.95(19)
C56 N51 B1 124.52(17)
C52 N51 B1 117.50(16)
N51 C52 C53 122.4(2)
N51 C52 H52 118.8
C53 C52 H52 118.8
C52 C53 C54 119.5(2)
C52 C53 H53 120.3
C54 C53 H53 120.3
C55 C54 C53 118.7(2)
C55 C54 H54 120.7
C53 C54 H54 120.7
C54 C55 C56 119.6(2)
C54 C55 H55 120.2
C56 C55 H55 120.2
N51 C56 C55 121.8(2)
N51 C56 H56 119.1
C55 C56 H56 119.1

loop_
_geom_bond_atom_site_label_1
_geom_bond_atom_site_label_2
_geom_bond_distance
P1 C1 1.842(2)
P1 C2 1.845(2)
P1 C11 1.858(2)
C1 C2 1.499(3)
C1 H1A 0.9800
C1 H1B 0.9800
B1 C4 1.626(3)
B1 C31 1.644(3)
B1 N51 1.645(3)
B1 C41 1.655(3)
C2 C3 1.516(3)
C2 H2 0.9900
C3 C4 1.530(3)
C3 H3A 0.9800
C3 H3B 0.9800
C4 H4A 0.9800
C4 H4B 0.9800
C11 C16 1.419(3)
C11 C12 1.421(3)
C12 C13 1.391(3)
C12 C17 1.546(11)
C12 C17A 1.59(2)
C13 C14 1.384(3)
C13 H13 0.9400
C14 C15 1.386(3)
C14 C21 1.540(3)
C15 C16 1.390(3)
C15 H15 0.9400
C16 C25 1.560(3)
C17 C18 1.529(8)
C17 C19 1.538(7)
C17 C20 1.546(7)
C18 H18A 0.9700
C18 H18B 0.9700
C18 H18C 0.9700
C19 H19A 0.9700
C19 H19B 0.9700
C19 H19C 0.9700
C20 H20A 0.9700
C20 H20B 0.9700
C20 H20C 0.9700
C17A C20A 1.517(14)
C17A C19A 1.518(14)
C17A C18A 1.519(13)
C18A H18D 0.9700
C18A H18E 0.9700
C18A H18F 0.9700
C19A H19D 0.9700
C19A H19E 0.9700
C19A H19F 0.9700
C20A H20D 0.9700
C20A H20E 0.9700
C20A H20F 0.9700
C21 C22 1.510(4)
C21 C24 1.524(3)
C21 C23 1.535(4)
C22 H22A 0.9700
C22 H22B 0.9700
C22 H22C 0.9700
C23 H23A 0.9700
C23 H23B 0.9700
C23 H23C 0.9700
C24 H24A 0.9700
C24 H24B 0.9700
C24 H24C 0.9700
C25 C26 1.527(4)
C25 C28 1.536(3)
C25 C27 1.549(3)
C26 H26A 0.9700
C26 H26B 0.9700
C26 H26C 0.9700
C27 H27A 0.9700
C27 H27B 0.9700
C27 H27C 0.9700
C28 H28A 0.9700
C28 H28B 0.9700
C28 H28C 0.9700
C31 C32 1.387(3)
C31 C36 1.391(3)
F32 C32 1.350(2)
C32 C33 1.377(3)
F33 C33 1.345(3)
C33 C34 1.369(4)
F34 C34 1.342(3)
C34 C35 1.369(4)
F35 C35 1.347(3)
C35 C36 1.378(3)
F36 C36 1.352(3)
C41 C42 1.386(3)
C41 C46 1.391(3)
F42 C42 1.355(2)
C42 C43 1.381(3)
F43 C43 1.344(3)
C43 C44 1.366(3)
F44 C44 1.339(3)
C44 C45 1.367(3)
F45 C45 1.345(3)
C45 C46 1.380(3)
F46 C46 1.351(2)
N51 C56 1.342(3)
N51 C52 1.347(3)
C52 C53 1.368(3)
C52 H52 0.9400
C53 C54 1.370(4)
C53 H53 0.9400
C54 C55 1.369(4)
C54 H54 0.9400
C55 C56 1.380(3)
C55 H55 0.9400
C56 H56 0.9400

loop_
_geom_torsion_atom_site_label_1
_geom_torsion_atom_site_label_2
_geom_torsion_atom_site_label_3
_geom_torsion_atom_site_label_4
_geom_torsion
C11 P1 C1 C2 -94.47(12)
P1 C1 C2 C3 -110.52(18)
C11 P1 C2 C1 95.36(13)
C1 P1 C2 C3 112.3(2)
C11 P1 C2 C3 -152.36(16)
C1 C2 C3 C4 -91.3(2)
P1 C2 C3 C4 -168.54(14)
C2 C3 C4 B1 171.10(17)
C31 B1 C4 C3 40.6(2)
N51 B1 C4 C3 158.98(16)
C41 B1 C4 C3 -87.0(2)
C1 P1 C11 C16 107.72(17)
C2 P1 C11 C16 58.82(18)
C1 P1 C11 C12 -64.32(18)
C2 P1 C11 C12 -113.23(17)
C16 C11 C12 C13 -12.8(3)
P1 C11 C12 C13 159.34(16)
C16 C11 C12 C17 165.2(4)
P1 C11 C12 C17 -22.6(5)
C16 C11 C12 C17A 158.6(7)
P1 C11 C12 C17A -29.2(7)
C11 C12 C13 C14 4.8(3)
C17 C12 C13 C14 -173.5(4)
C17A C12 C13 C14 -167.4(7)
C12 C13 C14 C15 3.6(3)
C12 C13 C14 C21 -178.1(2)
C13 C14 C15 C16 -4.1(3)
C21 C14 C15 C16 177.7(2)
C14 C15 C16 C11 -4.0(3)
C14 C15 C16 C25 173.6(2)
C12 C11 C16 C15 12.5(3)
P1 C11 C16 C15 -159.67(16)
C12 C11 C16 C25 -164.81(19)
P1 C11 C16 C25 23.0(3)
C13 C12 C17 C18 -70.6(6)
C11 C12 C17 C18 111.3(5)
C17A C12 C17 C18 -173(9)
C13 C12 C17 C19 164.6(5)
C11 C12 C17 C19 -13.5(7)
C17A C12 C17 C19 62(8)
C13 C12 C17 C20 48.2(7)
C11 C12 C17 C20 -129.9(5)
C17A C12 C17 C20 -54(9)
C13 C12 C17A C20A 15.2(15)
C11 C12 C17A C20A -156.4(11)
C17 C12 C17A C20A 95(9)
C13 C12 C17A C19A 134.7(13)
C11 C12 C17A C19A -36.9(16)
C17 C12 C17A C19A -145(9)
C13 C12 C17A C18A -104.9(13)
C11 C12 C17A C18A 83.5(14)
C17 C12 C17A C18A -25(8)
C13 C14 C21 C22 75.9(3)
C15 C14 C21 C22 -106.0(3)
C13 C14 C21 C24 -162.2(2)
C15 C14 C21 C24 15.9(3)
C13 C14 C21 C23 -43.5(3)
C15 C14 C21 C23 134.7(2)
C15 C16 C25 C26 -163.8(2)
C11 C16 C25 C26 13.6(3)
C15 C16 C25 C28 72.3(2)
C11 C16 C25 C28 -110.3(2)
C15 C16 C25 C27 -45.4(3)
C11 C16 C25 C27 132.0(2)
C4 B1 C31 C32 -103.2(2)
N51 B1 C31 C32 140.90(19)
C41 B1 C31 C32 25.5(3)
C4 B1 C31 C36 61.2(2)
N51 B1 C31 C36 -54.6(2)
C41 B1 C31 C36 -170.05(18)
C36 C31 C32 F32 -178.99(18)
B1 C31 C32 F32 -13.3(3)
C36 C31 C32 C33 -1.6(3)
B1 C31 C32 C33 164.1(2)
F32 C32 C33 F33 -1.0(3)
C31 C32 C33 F33 -178.6(2)
F32 C32 C33 C34 179.6(2)
C31 C32 C33 C34 2.0(4)
F33 C33 C34 F34 -0.3(4)
C32 C33 C34 F34 179.1(2)
F33 C33 C34 C35 179.6(2)
C32 C33 C34 C35 -1.0(4)
F34 C34 C35 F35 0.7(4)
C33 C34 C35 F35 -179.2(2)
F34 C34 C35 C36 179.7(2)
C33 C34 C35 C36 -0.2(4)
F35 C35 C36 F36 1.4(3)
C34 C35 C36 F36 -177.6(2)
F35 C35 C36 C31 179.6(2)
C34 C35 C36 C31 0.5(4)
C32 C31 C36 F36 178.41(18)
B1 C31 C36 F36 12.4(3)
C32 C31 C36 C35 0.3(3)
B1 C31 C36 C35 -165.7(2)
C4 B1 C41 C42 9.9(3)
C31 B1 C41 C42 -114.6(2)
N51 B1 C41 C42 125.8(2)
C4 B1 C41 C46 -168.61(18)
C31 B1 C41 C46 66.9(2)
N51 B1 C41 C46 -52.7(2)
C46 C41 C42 F42 -178.09(18)
B1 C41 C42 F42 3.3(3)
C46 C41 C42 C43 1.0(3)
B1 C41 C42 C43 -177.6(2)
F42 C42 C43 F43 -0.3(3)
C41 C42 C43 F43 -179.4(2)
F42 C42 C43 C44 179.9(2)
C41 C42 C43 C44 0.8(3)
F43 C43 C44 F44 -0.7(4)
C42 C43 C44 F44 179.1(2)
F43 C43 C44 C45 178.8(2)
C42 C43 C44 C45 -1.4(4)
F44 C44 C45 F45 0.5(4)
C43 C44 C45 F45 -178.9(2)
F44 C44 C45 C46 179.6(2)
C43 C44 C45 C46 0.2(4)
F45 C45 C46 F46 2.1(3)
C44 C45 C46 F46 -177.1(2)
F45 C45 C46 C41 -179.08(19)
C44 C45 C46 C41 1.8(3)
C42 C41 C46 F46 176.53(18)
B1 C41 C46 F46 -4.8(3)
C42 C41 C46 C45 -2.3(3)
B1 C41 C46 C45 176.4(2)
C4 B1 N51 C56 -137.5(2)
C31 B1 N51 C56 -21.2(3)
C41 B1 N51 C56 100.5(2)
C4 B1 N51 C52 44.7(2)
C31 B1 N51 C52 160.96(17)
C41 B1 N51 C52 -77.3(2)
C56 N51 C52 C53 0.1(3)
B1 N51 C52 C53 178.1(2)
N51 C52 C53 C54 0.2(4)
C52 C53 C54 C55 -0.4(4)
C53 C54 C55 C56 0.2(4)
C52 N51 C56 C55 -0.3(3)
B1 N51 C56 C55 -178.1(2)
C54 C55 C56 N51 0.2(4)
